data_7221523
loop_
_publ_author_name
'Woski, M.'
'Mitzel, N.W.'

_publ_section_title
;
 Trifluoromethylated compounds with SiNN and SiON backbone, and the
 crystal structures of trimethyl- and trichloro(trifluoromethyl)silane
;
_journal_name_full
;
Zeitschrift fuer Naturforschung, Teil B. Anorganische Chemie, Organische 
Chemie (42,1987-)
;
_journal_page_first 83
_journal_page_last 92
_journal_volume 64
_journal_year 2009
_chemical_formula_sum 'C Cl3 F3 Si'
_space_group_IT_number 12
_symmetry_space_group_name_Hall '-C 2y'
_symmetry_space_group_name_H-M 'C 1 2/m 1'
_cell_angle_alpha 90
_cell_angle_beta 92.72
_cell_angle_gamma 90
_cell_formula_units_Z 4
_cell_length_a 11.644
_cell_length_b 9.383
_cell_length_c 6.227
_cell_volume 679.568
_citation_journal_id_ASTM ZNBSEN
_cod_data_source_file Woski_ZNBSEN_2009_1663.cif
_cod_data_source_block C1Cl3F3Si1
_cod_original_cell_volume 679.5685
_cod_original_formula_sum 'C1 Cl3 F3 Si1'
_cod_database_code 7221523

loop_
_symmetry_equiv_pos_as_xyz
x,y,z
-x,y,-z
-x,-y,-z
x,-y,z
x+1/2,y+1/2,z
-x+1/2,y+1/2,-z
-x+1/2,-y+1/2,-z
x+1/2,-y+1/2,z

loop_
_atom_site_label
_atom_site_type_symbol
_atom_site_fract_x
_atom_site_fract_y
_atom_site_fract_z
_atom_site_occupancy
_atom_site_U_iso_or_equiv
C1 C+2 0.3542 0 0.7592 1 0.0
Cl1 Cl-1 0.12465 0.17585 0.80617 1 0.0
F1 F-1 0.37036 0 0.9735 1 0.0
Cl2 Cl-1 0.17275 0 0.3611 1 0.0
Si1 Si+4 0.19175 0 0.68195 1 0.0
F2 F-1 0.40536 0.1148 0.6843 1 0.0
